data_7704112
loop_
_publ_author_name
'Wen, Ming'
'Hu, Cong'
'Wu, Hongping'
'Yang, Zhihua'
'Wu, Xiaohong'
'Pan, Shilie'

_publ_section_title
;
 Three diphosphates,
 \a-Li<sub>2</sub>Na<sub>2</sub>P<sub>2</sub>O<sub>7</sub>,
 Li<sub>8</sub>Pb<sub>3</sub>Ba(P<sub>2</sub>O<sub>7</sub>)<sub>4</sub>
 and Li<sub>7</sub>Rb(P<sub>2</sub>O<sub>7</sub>)<sub>2</sub>: influences
 of co-substitution on the crystal structure.
;
_journal_issue 20
_journal_name_full 'Dalton transactions (Cambridge, England : 2003)'
_journal_page_first 6744
_journal_page_last 6750
_journal_paper_doi 10.1039/d0dt01070g
_journal_volume 49
_journal_year 2020
_chemical_formula_sum 'Mg O15 P4 Pb4'
_chemical_formula_weight 1216.95
_space_group_crystal_system orthorhombic
_space_group_IT_number 19
_space_group_name_Hall 'P 2ac 2ab'
_space_group_name_H-M_alt 'P 21 21 21'
_audit_creation_method SHELXL-2016/6
_audit_update_record
;
2020-02-05 deposited with the CCDC.	2020-04-15 downloaded from the CCDC.
;
_cell_angle_alpha 90
_cell_angle_beta 90
_cell_angle_gamma 90
_cell_formula_units_Z 4
_cell_length_a 9.783(3)
_cell_length_b 9.914(4)
_cell_length_c 13.749(5)
_cell_measurement_reflns_used 232
_cell_measurement_temperature 296(2)
_cell_measurement_theta_max 15.93
_cell_measurement_theta_min 4.16
_cell_volume 1333.5(8)
_computing_cell_refinement 'Bruker SMART'
_computing_data_collection 'Bruker SMART'
_computing_data_reduction 'Bruker SAINT'
_computing_molecular_graphics 'Bruker SHELXTL'
_computing_publication_material 'Bruker SHELXTL'
_computing_structure_refinement 'SHELXL-2016/6 (Sheldrick, 2016)'
_computing_structure_solution 'Bruker SHELXTL'
_diffrn_ambient_temperature 296(2)
_diffrn_measured_fraction_theta_full 0.999
_diffrn_measured_fraction_theta_max 0.999
_diffrn_measurement_device_type 'CCD area detector'
_diffrn_measurement_method 'phi and omega scans'
_diffrn_radiation_type MoK\a
_diffrn_radiation_wavelength 0.71073
_diffrn_reflns_av_R_equivalents 0.1453
_diffrn_reflns_av_unetI/netI 0.1550
_diffrn_reflns_Laue_measured_fraction_full 0.999
_diffrn_reflns_Laue_measured_fraction_max 0.999
_diffrn_reflns_limit_h_max 11
_diffrn_reflns_limit_h_min -9
_diffrn_reflns_limit_k_max 10
_diffrn_reflns_limit_k_min -11
_diffrn_reflns_limit_l_max 15
_diffrn_reflns_limit_l_min -16
_diffrn_reflns_number 6718
_diffrn_reflns_point_group_measured_fraction_full 0.998
_diffrn_reflns_point_group_measured_fraction_max 0.998
_diffrn_reflns_theta_full 24.647
_diffrn_reflns_theta_max 24.647
_diffrn_reflns_theta_min 2.533
_exptl_absorpt_coefficient_mu 50.964
_exptl_absorpt_correction_T_max 0.7450
_exptl_absorpt_correction_T_min 0.2570
_exptl_absorpt_correction_type numerical
_exptl_absorpt_process_details faceindex
_exptl_crystal_colour colorless
_exptl_crystal_density_diffrn 6.062
_exptl_crystal_description block
_exptl_crystal_F_000 2080
_exptl_crystal_size_max 0.132
_exptl_crystal_size_mid 0.074
_exptl_crystal_size_min 0.065
_refine_diff_density_max 2.152
_refine_diff_density_min -2.709
_refine_diff_density_rms 0.556
_refine_ls_abs_structure_details
; 
 Flack x determined using 433 quotients [(I+)-(I-)]/[(I+)+(I-)] 
 (Parsons, Flack and Wagner, Acta Cryst. B69 (2013) 249-259). 
;
_refine_ls_abs_structure_Flack 0.04(4)
_refine_ls_extinction_coef 0.00105(18)
_refine_ls_extinction_expression Fc^*^=kFc[1+0.001xFc^2^\l^3^/sin(2\q)]^-1/4^
_refine_ls_extinction_method 'SHELXL-2016/6 (Sheldrick 2016)'
_refine_ls_goodness_of_fit_ref 0.970
_refine_ls_hydrogen_treatment undef
_refine_ls_matrix_type full
_refine_ls_number_parameters 218
_refine_ls_number_reflns 2259
_refine_ls_number_restraints 90
_refine_ls_restrained_S_all 0.950
_refine_ls_R_factor_all 0.0977
_refine_ls_R_factor_gt 0.0647
_refine_ls_shift/su_max 0.042
_refine_ls_shift/su_mean 0.001
_refine_ls_structure_factor_coef Fsqd
_refine_ls_weighting_details 'w=1/[\s^2^(Fo^2^)+(0.0507P)^2^] where P=(Fo^2^+2Fc^2^)/3'
_refine_ls_weighting_scheme calc
_refine_ls_wR_factor_gt 0.1264
_refine_ls_wR_factor_ref 0.1468
_reflns_Friedel_coverage 0.711
_reflns_Friedel_fraction_full 0.996
_reflns_Friedel_fraction_max 0.996
_reflns_number_gt 1553
_reflns_number_total 2259
_reflns_threshold_expression 'I > 2\s(I)'
_cod_data_source_file d0dt01070g2.cif
_cod_data_source_block 999
_cod_depositor_comments 'Adding full bibliography for 7704111--7704113.cif.'
_cod_original_cell_volume 1333.4(8)
_cod_database_code 7704112
_shelx_shelxl_version_number 2016/6
_shelx_space_group_comment
; 
The symmetry employed for this shelxl refinement is uniquely defined 
by the following loop, which should always be used as a source of 
symmetry information in preference to the above space-group names. 
They are only intended as comments. 
;

loop_
_space_group_symop_operation_xyz
'x, y, z'
'-x+1/2, -y, z+1/2'
'-x, y+1/2, -z+1/2'
'x+1/2, -y+1/2, -z'

loop_
_atom_site_label
_atom_site_type_symbol
_atom_site_fract_x
_atom_site_fract_y
_atom_site_fract_z
_atom_site_U_iso_or_equiv
_atom_site_adp_type
_atom_site_occupancy
_atom_site_site_symmetry_order
_atom_site_calc_flag
_atom_site_refinement_flags_posn
_atom_site_refinement_flags_adp
_atom_site_refinement_flags_occupancy
_atom_site_disorder_assembly
_atom_site_disorder_group
Pb1 Pb 0.2009(2) 0.1466(3) 0.85933(17) 0.0287(7) Uani 1 1 d . . . . .
Pb2 Pb 0.3302(2) 0.4882(2) 0.96727(16) 0.0229(6) Uani 1 1 d . . . . .
Pb3 Pb 0.5338(3) -0.0923(3) 0.82011(19) 0.0308(7) Uani 1 1 d . . . . .
Pb4 Pb 0.3184(3) 0.2282(3) 1.18686(19) 0.0344(7) Uani 1 1 d . . . . .
Mg1 Mg 0.5320(16) 0.3620(18) 1.3780(11) 0.009(4) Uani 1 1 d . U . . .
P1 P 0.3634(14) 0.0688(16) 0.6359(10) 0.017(3) Uani 1 1 d . . . . .
P2 P 0.2403(15) 0.8141(16) 0.9535(11) 0.021(4) Uani 1 1 d . . . . .
P3 P 0.5082(15) 0.1703(18) 0.9956(11) 0.023(4) Uani 1 1 d . . . . .
P4 P 0.6359(15) 0.0711(16) 1.2733(12) 0.021(4) Uani 1 1 d . . . . .
O1 O 0.537(4) 0.192(4) 1.287(3) 0.022(9) Uani 1 1 d . U . . .
O2 O 0.265(3) -0.113(4) 0.861(3) 0.019(9) Uani 1 1 d . U . . .
O3 O 0.245(3) 0.384(4) 0.799(2) 0.015(8) Uani 1 1 d . U . . .
O4 O 0.462(4) 0.301(4) 1.047(3) 0.021(9) Uani 1 1 d . U . . .
O5 O 0.349(4) 0.080(4) 0.521(3) 0.022(9) Uani 1 1 d . U . . .
O6 O 0.227(4) 0.095(4) 0.681(3) 0.032(10) Uani 1 1 d . U . . .
O7 O 0.530(4) -0.331(4) 0.833(3) 0.039(12) Uani 1 1 d . . . . .
O8 O 0.164(4) 0.324(4) 1.011(3) 0.030(10) Uani 1 1 d . U . . .
O9 O 0.288(4) 0.540(4) 1.131(3) 0.024(9) Uani 1 1 d . U . . .
O10 O 0.421(3) -0.071(4) 0.656(3) 0.018(9) Uani 1 1 d . U . . .
O11 O 0.153(4) 0.688(4) 0.943(3) 0.025(10) Uani 1 1 d . U . . .
O12 O 0.458(5) 0.068(5) 1.068(4) 0.055(4) Uani 1 1 d . U . . .
O13 O 0.438(4) 0.151(4) 0.892(3) 0.028(10) Uani 1 1 d . U . . .
O14 O 0.369(4) 0.782(4) 1.009(3) 0.026(10) Uani 1 1 d . U . . .
O15 O 0.561(4) -0.057(4) 1.240(3) 0.030(10) Uani 1 1 d . U . . .

loop_
_atom_site_aniso_label
_atom_site_aniso_U_11
_atom_site_aniso_U_22
_atom_site_aniso_U_33
_atom_site_aniso_U_23
_atom_site_aniso_U_13
_atom_site_aniso_U_12
Pb1 0.0285(14) 0.0338(16) 0.0236(14) -0.0015(12) -0.0022(10) 0.0050(13)
Pb2 0.0216(12) 0.0282(15) 0.0188(12) -0.0001(11) 0.0006(10) -0.0010(12)
Pb3 0.0251(13) 0.0361(17) 0.0313(15) -0.0014(13) -0.0033(12) 0.0024(12)
Pb4 0.0332(14) 0.0398(17) 0.0301(15) 0.0013(13) 0.0060(13) -0.0054(14)
Mg1 0.009(4) 0.008(4) 0.009(4) -0.0002(14) -0.0006(14) 0.0000(14)
P1 0.021(8) 0.023(9) 0.008(7) 0.000(7) 0.001(6) 0.008(7)
P2 0.029(8) 0.018(9) 0.017(8) -0.003(7) -0.001(7) -0.008(7)
P3 0.024(8) 0.030(11) 0.016(8) 0.004(7) -0.007(6) 0.002(8)
P4 0.020(8) 0.017(10) 0.026(9) 0.008(7) -0.002(7) -0.004(7)
O1 0.022(9) 0.022(9) 0.022(9) -0.0001(14) 0.0000(14) 0.0001(14)
O2 0.019(9) 0.019(9) 0.019(9) 0.0000(14) 0.0000(14) 0.0000(14)
O3 0.014(8) 0.015(8) 0.015(8) 0.0001(14) -0.0001(14) 0.0001(14)
O4 0.021(9) 0.021(9) 0.021(9) 0.0002(14) 0.0001(14) 0.0001(14)
O5 0.022(9) 0.022(9) 0.022(9) 0.0000(14) 0.0000(14) -0.0001(14)
O6 0.032(10) 0.032(10) 0.032(10) 0.0000(14) 0.0000(14) 0.0001(14)
O7 0.03(2) 0.03(3) 0.06(3) 0.00(3) 0.00(2) 0.00(2)
O8 0.030(10) 0.030(10) 0.030(10) 0.0001(14) -0.0001(14) -0.0001(14)
O9 0.024(9) 0.024(9) 0.024(9) 0.0000(14) -0.0001(14) 0.0001(14)
O10 0.018(9) 0.018(9) 0.018(9) -0.0001(14) -0.0001(14) 0.0000(14)
O11 0.025(10) 0.025(10) 0.025(10) 0.0000(14) 0.0000(14) 0.0000(14)
O12 0.055(4) 0.055(4) 0.055(4) 0.00000(14) 0.00000(14) 0.00000(14)
O13 0.028(10) 0.028(10) 0.028(10) 0.0001(14) 0.0000(14) 0.0001(14)
O14 0.026(10) 0.026(10) 0.026(10) 0.0001(14) 0.0000(14) 0.0000(14)
O15 0.030(10) 0.030(10) 0.030(10) 0.0000(14) 0.0002(14) 0.0000(14)

loop_
_atom_type_symbol
_atom_type_description
_atom_type_scat_dispersion_real
_atom_type_scat_dispersion_imag
_atom_type_scat_source
O O 0.0106 0.0060 'International Tables Vol C Tables 4.2.6.8 and 6.1.1.4'
H H 0.0000 0.0000 'International Tables Vol C Tables 4.2.6.8 and 6.1.1.4'
Mg Mg 0.0486 0.0363 'International Tables Vol C Tables 4.2.6.8 and 6.1.1.4'
P P 0.1023 0.0942 'International Tables Vol C Tables 4.2.6.8 and 6.1.1.4'
Pb Pb -3.3944 10.1111 'International Tables Vol C Tables 4.2.6.8 and 6.1.1.4'

loop_
_geom_angle_atom_site_label_1
_geom_angle_atom_site_label_2
_geom_angle_atom_site_label_3
_geom_angle
_geom_angle_site_symmetry_1
_geom_angle_site_symmetry_3
_geom_angle_publ_flag
O13 Pb1 O6 95.0(13) . . ?
O13 Pb1 O3 82.9(12) . . ?
O6 Pb1 O3 81.6(12) . . ?
O13 Pb1 O2 77.4(12) . . ?
O6 Pb1 O2 77.6(12) . . ?
O3 Pb1 O2 149.8(11) . . ?
O13 Pb1 O4 138.7(12) . 4_457 ?
O6 Pb1 O4 126.0(12) . 4_457 ?
O3 Pb1 O4 97.1(11) . 4_457 ?
O2 Pb1 O4 112.8(11) . 4_457 ?
O13 Pb1 O8 88.6(13) . . ?
O6 Pb1 O8 151.9(12) . . ?
O3 Pb1 O8 71.2(11) . . ?
O2 Pb1 O8 130.2(11) . . ?
O4 Pb1 O8 53.5(11) 4_457 . ?
O13 Pb1 Mg1 127.8(10) . 4_457 ?
O6 Pb1 Mg1 34.2(9) . 4_457 ?
O3 Pb1 Mg1 78.9(8) . 4_457 ?
O2 Pb1 Mg1 95.4(8) . 4_457 ?
O4 Pb1 Mg1 92.1(8) 4_457 4_457 ?
O8 Pb1 Mg1 129.1(9) . 4_457 ?
O9 Pb2 O8 77.9(13) . . ?
O9 Pb2 O4 80.5(12) . . ?
O8 Pb2 O4 74.6(12) . . ?
O9 Pb2 O11 80.8(12) . . ?
O8 Pb2 O11 95.5(12) . . ?
O4 Pb2 O11 160.3(11) . . ?
O9 Pb2 O3 149.6(12) . . ?
O8 Pb2 O3 74.8(12) . . ?
O4 Pb2 O3 104.6(11) . . ?
O11 Pb2 O3 88.7(11) . . ?
O7 Pb3 O10 98.2(13) . . ?
O7 Pb3 O9 101.0(13) . 4_557 ?
O10 Pb3 O9 128.9(12) . 4_557 ?
O7 Pb3 O2 84.0(13) . . ?
O10 Pb3 O2 76.4(11) . . ?
O9 Pb3 O2 152.1(11) 4_557 . ?
O7 Pb3 O3 88.2(13) . 3_646 ?
O10 Pb3 O3 79.5(10) . 3_646 ?
O9 Pb3 O3 54.5(11) 4_557 3_646 ?
O2 Pb3 O3 153.3(10) . 3_646 ?
O4 Pb4 O1 89.1(11) . . ?
O4 Pb4 O15 79.0(12) . 3_657 ?
O1 Pb4 O15 62.4(12) . 3_657 ?
O4 Pb4 O12 53.6(14) . . ?
O1 Pb4 O12 79.5(14) . . ?
O15 Pb4 O12 119.4(14) 3_657 . ?
O4 Pb4 Mg1 97.4(9) . . ?
O1 Pb4 Mg1 34.9(9) . . ?
O15 Pb4 Mg1 33.5(9) 3_657 . ?
O12 Pb4 Mg1 111.8(11) . . ?
O14 Mg1 O15 177.9(18) 3_647 3_657 ?
O14 Mg1 O11 89.4(16) 3_647 2_565 ?
O15 Mg1 O11 92.6(16) 3_657 2_565 ?
O14 Mg1 O1 97.8(17) 3_647 . ?
O15 Mg1 O1 81.5(16) 3_657 . ?
O11 Mg1 O1 94.8(16) 2_565 . ?
O14 Mg1 O6 86.9(16) 3_647 4_557 ?
O15 Mg1 O6 91.1(17) 3_657 4_557 ?
O11 Mg1 O6 176.2(17) 2_565 4_557 ?
O1 Mg1 O6 85.0(16) . 4_557 ?
O14 Mg1 O12 94.9(18) 3_647 3_657 ?
O15 Mg1 O12 85.5(19) 3_657 3_657 ?
O11 Mg1 O12 96.7(18) 2_565 3_657 ?
O1 Mg1 O12 162.9(18) . 3_657 ?
O6 Mg1 O12 84.3(18) 4_557 3_657 ?
O14 Mg1 Pb4 134.5(14) 3_647 . ?
O15 Mg1 Pb4 45.9(12) 3_657 . ?
O11 Mg1 Pb4 73.8(11) 2_565 . ?
O1 Mg1 Pb4 44.3(10) . . ?
O6 Mg1 Pb4 108.4(13) 4_557 . ?
O12 Mg1 Pb4 128.3(15) 3_657 . ?
O14 Mg1 Pb1 117.9(12) 3_647 4_557 ?
O15 Mg1 Pb1 60.0(12) 3_657 4_557 ?
O11 Mg1 Pb1 140.4(12) 2_565 4_557 ?
O1 Mg1 Pb1 55.8(10) . 4_557 ?
O6 Mg1 Pb1 41.9(12) 4_557 4_557 ?
O12 Mg1 Pb1 107.9(14) 3_657 4_557 ?
Pb4 Mg1 Pb1 66.6(3) . 4_557 ?
O6 P1 O7 113(2) . 3_656 ?
O6 P1 O10 114(2) . . ?
O7 P1 O10 107(2) 3_656 . ?
O6 P1 O5 109(2) . . ?
O7 P1 O5 107(2) 3_656 . ?
O10 P1 O5 106(2) . . ?
O2 P2 O14 113(2) 1_565 . ?
O2 P2 O11 114(2) 1_565 . ?
O14 P2 O11 110(2) . . ?
O2 P2 O5 105(2) 1_565 2_565 ?
O14 P2 O5 107(2) . 2_565 ?
O11 P2 O5 106(2) . 2_565 ?
O12 P3 O8 113(3) . 4_557 ?
O12 P3 O4 100(2) . . ?
O8 P3 O4 107(2) 4_557 . ?
O12 P3 O13 112(3) . . ?
O8 P3 O13 113(2) 4_557 . ?
O4 P3 O13 113(2) . . ?
O3 P4 O15 112(2) 4_557 . ?
O3 P4 O9 106(2) 4_557 3_647 ?
O15 P4 O9 109(2) . 3_647 ?
O3 P4 O1 107(2) 4_557 . ?
O15 P4 O1 112(2) . . ?
O9 P4 O1 111(2) 3_647 . ?
P4 O1 Mg1 135(2) . . ?
P4 O1 Pb4 124(2) . . ?
Mg1 O1 Pb4 100.9(15) . . ?
P2 O2 Pb1 116(2) 1_545 . ?
P2 O2 Pb3 112.2(19) 1_545 . ?
Pb1 O2 Pb3 99.0(12) . . ?
P4 O3 Pb1 111.4(18) 4_457 . ?
P4 O3 Pb2 132(2) 4_457 . ?
Pb1 O3 Pb2 97.4(11) . . ?
P4 O3 Pb3 98.1(16) 4_457 3_656 ?
Pb1 O3 Pb3 114.5(13) . 3_656 ?
Pb2 O3 Pb3 104.0(11) . 3_656 ?
P3 O4 Pb4 106.2(19) . . ?
P3 O4 Pb2 125(2) . . ?
Pb4 O4 Pb2 105.2(13) . . ?
P3 O4 Pb1 97.2(17) . 4_557 ?
Pb4 O4 Pb1 100.2(12) . 4_557 ?
Pb2 O4 Pb1 120.3(14) . 4_557 ?
P1 O5 P2 131(2) . 2_564 ?
P1 O6 Mg1 133(3) . 4_457 ?
P1 O6 Pb1 122(2) . . ?
Mg1 O6 Pb1 103.9(16) 4_457 . ?
P1 O7 Pb3 132(2) 3_646 . ?
P3 O8 Pb2 130(2) 4_457 . ?
P3 O8 Pb1 96.6(19) 4_457 . ?
Pb2 O8 Pb1 99.1(14) . . ?
P4 O9 Pb2 141(2) 3_657 . ?
P4 O9 Pb3 101.7(18) 3_657 4_457 ?
Pb2 O9 Pb3 117.2(14) . 4_457 ?
P1 O10 Pb3 113.7(19) . . ?
P2 O11 Mg1 137(2) . 2_564 ?
P2 O11 Pb2 103.4(18) . . ?
Mg1 O11 Pb2 116.4(17) 2_564 . ?
P3 O12 Mg1 148(3) . 3_647 ?
P3 O12 Pb4 100(3) . . ?
Mg1 O12 Pb4 112(2) 3_647 . ?
P3 O13 Pb1 126(2) . . ?
P2 O14 Mg1 135(3) . 3_657 ?
P4 O15 Mg1 142(3) . 3_647 ?
P4 O15 Pb4 110(2) . 3_647 ?
Mg1 O15 Pb4 100.7(17) 3_647 3_647 ?

loop_
_geom_bond_atom_site_label_1
_geom_bond_atom_site_label_2
_geom_bond_distance
_geom_bond_site_symmetry_2
_geom_bond_publ_flag
Pb1 O13 2.36(4) . ?
Pb1 O6 2.52(4) . ?
Pb1 O3 2.53(4) . ?
Pb1 O2 2.65(4) . ?
Pb1 O4 2.72(4) 4_457 ?
Pb1 O8 2.75(4) . ?
Pb1 Mg1 3.659(16) 4_457 ?
Pb2 O9 2.35(4) . ?
Pb2 O8 2.38(4) . ?
Pb2 O4 2.51(4) . ?
Pb2 O11 2.66(4) . ?
Pb2 O3 2.67(3) . ?
Pb3 O7 2.37(4) . ?
Pb3 O10 2.52(3) . ?
Pb3 O9 2.62(4) 4_557 ?
Pb3 O2 2.69(3) . ?
Pb3 O3 2.72(3) 3_646 ?
Pb4 O4 2.48(4) . ?
Pb4 O1 2.57(4) . ?
Pb4 O15 2.64(4) 3_657 ?
Pb4 O12 2.66(5) . ?
Pb4 Mg1 3.610(16) . ?
Mg1 O14 2.00(4) 3_647 ?
Mg1 O15 2.03(4) 3_657 ?
Mg1 O11 2.07(4) 2_565 ?
Mg1 O1 2.10(4) . ?
Mg1 O6 2.12(4) 4_557 ?
Mg1 O12 2.17(5) 3_657 ?
P1 O6 1.49(4) . ?
P1 O7 1.50(4) 3_656 ?
P1 O10 1.52(4) . ?
P1 O5 1.59(4) . ?
P2 O2 1.48(4) 1_565 ?
P2 O14 1.51(4) . ?
P2 O11 1.52(4) . ?
P2 O5 1.65(4) 2_565 ?
P3 O12 1.50(5) . ?
P3 O8 1.52(4) 4_557 ?
P3 O4 1.54(4) . ?
P3 O13 1.59(4) . ?
P4 O3 1.53(3) 4_557 ?
P4 O15 1.53(4) . ?
P4 O9 1.54(4) 3_647 ?
P4 O1 1.55(4) . ?
